data_4509378
loop_
_publ_author_name
'Martins, Felipe T.'
'Bocelli, M\'arcio D.'
'Bonfilio, Rudy'
'de Ara\'ujo, Magali B.'
'Lima, Patr\'icia V. de'
'Neves, Person P.'
'Veloso, Marcia P.'
'Ellena, Javier'
'Doriguetto, Ant\^onio C.'

_publ_section_title
;
 Conformational Polymorphism in Racemic Crystals of the Diuretic Drug
 Chlortalidone
;
_journal_issue 7
_journal_name_full 'Crystal Growth &amp; Design'
_journal_page_first 3235
_journal_paper_doi 10.1021/cg801322x
_journal_volume 9
_journal_year 2009
_chemical_formula_sum 'C14 H11 Cl N2 O4 S'
_chemical_formula_weight 338.76
_chemical_name_common 'chlortalidone Form III'
_space_group_IT_number 2
_symmetry_cell_setting triclinic
_symmetry_space_group_name_Hall '-P 1'
_symmetry_space_group_name_H-M 'P -1'
_atom_sites_solution_hydrogens geom
_atom_sites_solution_primary direct
_atom_sites_solution_secondary difmap
_audit_creation_method SHELXL-97
_cell_angle_alpha 80.448(2)
_cell_angle_beta 79.277(2)
_cell_angle_gamma 86.106(2)
_cell_formula_units_Z 2
_cell_length_a 7.9957(2)
_cell_length_b 8.1467(2)
_cell_length_c 11.4761(3)
_cell_measurement_reflns_used 14365
_cell_measurement_temperature 293(2)
_cell_measurement_theta_max 26.68
_cell_measurement_theta_min 3.35
_cell_volume 723.77(3)
_computing_structure_refinement 'SHELXL-97 (Sheldrick, 1997)'
_diffrn_ambient_temperature 293(2)
_diffrn_measured_fraction_theta_full 0.971
_diffrn_measured_fraction_theta_max 0.971
_diffrn_radiation_monochromator graphite
_diffrn_radiation_source 'fine-focus sealed tube'
_diffrn_radiation_type MoK\a
_diffrn_radiation_wavelength 0.71073
_diffrn_reflns_av_R_equivalents 0.0730
_diffrn_reflns_av_sigmaI/netI 0.0434
_diffrn_reflns_limit_h_max 10
_diffrn_reflns_limit_h_min -9
_diffrn_reflns_limit_k_max 10
_diffrn_reflns_limit_k_min -10
_diffrn_reflns_limit_l_max 14
_diffrn_reflns_limit_l_min -14
_diffrn_reflns_number 14365
_diffrn_reflns_theta_full 26.68
_diffrn_reflns_theta_max 26.68
_diffrn_reflns_theta_min 3.35
_exptl_absorpt_coefficient_mu 0.428
_exptl_absorpt_correction_type none
_exptl_crystal_colour colorless
_exptl_crystal_density_diffrn 1.554
_exptl_crystal_density_method 'not measured'
_exptl_crystal_description prism
_exptl_crystal_F_000 348
_exptl_crystal_size_max 0.29
_exptl_crystal_size_mid 0.26
_exptl_crystal_size_min 0.16
_refine_diff_density_max 0.361
_refine_diff_density_min -0.614
_refine_diff_density_rms 0.151
_refine_ls_extinction_method none
_refine_ls_goodness_of_fit_ref 1.108
_refine_ls_hydrogen_treatment mixed
_refine_ls_matrix_type full
_refine_ls_number_parameters 215
_refine_ls_number_reflns 2961
_refine_ls_number_restraints 0
_refine_ls_restrained_S_all 1.108
_refine_ls_R_factor_all 0.0639
_refine_ls_R_factor_gt 0.0534
_refine_ls_shift/su_max 0.016
_refine_ls_shift/su_mean 0.002
_refine_ls_structure_factor_coef Fsqd
_refine_ls_weighting_details 'calc w=1/[\s^2^(Fo^2^)+(0.0909P)^2^+0.1363P] where P=(Fo^2^+2Fc^2^)/3'
_refine_ls_weighting_scheme calc
_refine_ls_wR_factor_gt 0.1416
_refine_ls_wR_factor_ref 0.1503
_reflns_number_gt 2455
_reflns_number_total 2961
_reflns_threshold_expression >2sigma(I)
_cod_data_source_file cg801322xsup1.cif
_cod_data_source_block CTDFormIII
_cod_database_code 4509378

loop_
_symmetry_equiv_pos_as_xyz
'x, y, z'
'-x, -y, -z'

loop_
_atom_site_label
_atom_site_type_symbol
_atom_site_fract_x
_atom_site_fract_y
_atom_site_fract_z
_atom_site_U_iso_or_equiv
_atom_site_adp_type
_atom_site_occupancy
_atom_site_symmetry_multiplicity
_atom_site_calc_flag
_atom_site_refinement_flags
S1 S 1.33457(7) 0.11903(7) 0.16438(5) 0.0477(2) Uani 1 1 d .
Cl1 Cl 1.19244(8) 0.14129(9) -0.08663(5) 0.0611(2) Uani 1 1 d .
O2 O 0.7773(2) 0.27596(18) 0.43828(15) 0.0476(4) Uani 1 1 d .
O3 O 1.3486(2) 0.1320(2) 0.28475(16) 0.0614(5) Uani 1 1 d .
O1 O 0.35055(19) 0.6092(2) 0.34298(16) 0.0536(4) Uani 1 1 d .
O4 O 1.4575(2) 0.1989(2) 0.06842(17) 0.0609(5) Uani 1 1 d .
C4 C 0.6303(3) 0.8267(3) 0.3862(2) 0.0485(5) Uani 1 1 d .
H4 H 0.5289 0.8903 0.3916 0.058 Uiso 1 1 calc R
C10 C 1.0241(3) 0.2628(3) 0.2408(2) 0.0419(5) Uani 1 1 d .
H10 H 1.0605 0.2519 0.3142 0.050 Uiso 1 1 calc R
C9 C 0.8645(3) 0.3358(2) 0.22911(19) 0.0407(5) Uani 1 1 d .
C3 C 0.6374(3) 0.6648(3) 0.36285(18) 0.0407(5) Uani 1 1 d .
N1 N 0.5724(2) 0.4144(2) 0.32638(19) 0.0461(4) Uani 1 1 d .
C8 C 0.7869(3) 0.5687(2) 0.35548(18) 0.0390(4) Uani 1 1 d .
C2 C 0.5022(3) 0.5648(3) 0.34352(19) 0.0423(5) Uani 1 1 d .
C1 C 0.7525(3) 0.3945(3) 0.3378(2) 0.0410(5) Uani 1 1 d .
C13 C 0.9166(3) 0.2974(3) 0.0220(2) 0.0510(5) Uani 1 1 d .
H13 H 0.8807 0.3106 -0.0517 0.061 Uiso 1 1 calc R
C7 C 0.9367(3) 0.6319(3) 0.3689(2) 0.0484(5) Uani 1 1 d .
H7 H 1.0379 0.5679 0.3632 0.058 Uiso 1 1 calc R
N2 N 1.3348(3) -0.0734(3) 0.1527(2) 0.0584(6) Uani 1 1 d .
C12 C 1.0733(3) 0.2207(3) 0.0346(2) 0.0445(5) Uani 1 1 d .
C5 C 0.7789(3) 0.8900(3) 0.4012(2) 0.0550(6) Uani 1 1 d .
H5 H 0.7778 0.9978 0.4181 0.066 Uiso 1 1 calc R
C11 C 1.1296(3) 0.2060(3) 0.14409(19) 0.0412(5) Uani 1 1 d .
C14 C 0.8132(3) 0.3546(3) 0.1186(2) 0.0479(5) Uani 1 1 d .
H14 H 0.7081 0.4063 0.1094 0.057 Uiso 1 1 calc R
C6 C 0.9305(3) 0.7950(3) 0.3913(2) 0.0550(6) Uani 1 1 d .
H6 H 1.0297 0.8415 0.3998 0.066 Uiso 1 1 calc R
H2B H 1.321(4) -0.146(4) 0.219(3) 0.076(10) Uiso 1 1 d .
H2C H 1.370(4) -0.096(4) 0.092(3) 0.077(11) Uiso 1 1 d .
H2A H 0.737(4) 0.321(4) 0.505(3) 0.071(9) Uiso 1 1 d .
H1 H 0.520(4) 0.340(4) 0.312(3) 0.069(9) Uiso 1 1 d .

loop_
_atom_site_aniso_label
_atom_site_aniso_U_11
_atom_site_aniso_U_22
_atom_site_aniso_U_33
_atom_site_aniso_U_23
_atom_site_aniso_U_13
_atom_site_aniso_U_12
S1 0.0376(3) 0.0549(4) 0.0522(4) -0.0203(3) -0.0051(2) 0.0088(2)
Cl1 0.0643(4) 0.0734(4) 0.0439(3) -0.0204(3) 0.0001(3) 0.0103(3)
O2 0.0527(9) 0.0390(8) 0.0465(9) -0.0082(6) 0.0006(7) 0.0095(6)
O3 0.0506(10) 0.0804(12) 0.0599(11) -0.0309(9) -0.0171(8) 0.0197(9)
O1 0.0346(8) 0.0639(10) 0.0633(10) -0.0192(8) -0.0079(7) 0.0118(7)
O4 0.0406(9) 0.0662(11) 0.0727(12) -0.0195(9) 0.0064(8) -0.0030(8)
C4 0.0516(12) 0.0414(11) 0.0514(12) -0.0119(9) -0.0058(10) 0.0088(9)
C10 0.0403(11) 0.0423(11) 0.0441(11) -0.0132(9) -0.0059(9) 0.0031(8)
C9 0.0359(10) 0.0385(10) 0.0468(11) -0.0114(8) -0.0026(8) 0.0027(8)
C3 0.0376(10) 0.0409(10) 0.0419(11) -0.0090(8) -0.0025(8) 0.0050(8)
N1 0.0319(9) 0.0450(10) 0.0631(12) -0.0196(9) -0.0034(8) 0.0005(7)
C8 0.0383(10) 0.0372(10) 0.0412(10) -0.0099(8) -0.0048(8) 0.0038(8)
C2 0.0353(10) 0.0471(11) 0.0427(11) -0.0106(9) -0.0019(8) 0.0054(8)
C1 0.0344(10) 0.0380(10) 0.0498(12) -0.0102(8) -0.0043(8) 0.0041(8)
C13 0.0503(13) 0.0563(13) 0.0480(12) -0.0114(10) -0.0122(10) 0.0038(10)
C7 0.0388(11) 0.0488(12) 0.0585(13) -0.0107(10) -0.0099(10) -0.0005(9)
N2 0.0637(14) 0.0543(13) 0.0532(13) -0.0142(11) -0.0015(11) 0.0149(10)
C12 0.0448(11) 0.0448(11) 0.0426(11) -0.0114(9) -0.0011(9) 0.0001(9)
C5 0.0693(16) 0.0385(11) 0.0598(14) -0.0141(10) -0.0134(12) -0.0006(10)
C11 0.0381(10) 0.0403(10) 0.0446(11) -0.0127(8) -0.0019(8) 0.0024(8)
C14 0.0400(11) 0.0494(12) 0.0546(13) -0.0115(10) -0.0096(9) 0.0063(9)
C6 0.0544(14) 0.0503(13) 0.0638(15) -0.0125(11) -0.0147(11) -0.0071(10)

loop_
_atom_type_symbol
_atom_type_description
_atom_type_scat_dispersion_real
_atom_type_scat_dispersion_imag
_atom_type_scat_source
C C 0.0033 0.0016 'International Tables Vol C Tables 4.2.6.8 and 6.1.1.4'
H H 0.0000 0.0000 'International Tables Vol C Tables 4.2.6.8 and 6.1.1.4'
N N 0.0061 0.0033 'International Tables Vol C Tables 4.2.6.8 and 6.1.1.4'
O O 0.0106 0.0060 'International Tables Vol C Tables 4.2.6.8 and 6.1.1.4'
S S 0.1246 0.1234 'International Tables Vol C Tables 4.2.6.8 and 6.1.1.4'
Cl Cl 0.1484 0.1585 'International Tables Vol C Tables 4.2.6.8 and 6.1.1.4'

loop_
_geom_angle_atom_site_label_1
_geom_angle_atom_site_label_2
_geom_angle_atom_site_label_3
_geom_angle
O3 S1 O4 118.36(12)
O3 S1 N2 108.61(13)
O4 S1 N2 108.59(12)
O3 S1 C11 106.07(10)
O4 S1 C11 107.81(11)
N2 S1 C11 106.83(11)
C5 C4 C3 117.5(2)
C11 C10 C9 120.7(2)
C14 C9 C10 119.11(19)
C14 C9 C1 122.03(18)
C10 C9 C1 118.86(19)
C8 C3 C4 121.8(2)
C8 C3 C2 108.33(18)
C4 C3 C2 129.90(19)
C2 N1 C1 113.83(19)
C7 C8 C3 121.04(19)
C7 C8 C1 129.26(18)
C3 C8 C1 109.64(18)
O1 C2 N1 125.7(2)
O1 C2 C3 127.05(19)
N1 C2 C3 107.20(18)
O2 C1 N1 111.54(17)
O2 C1 C8 111.23(17)
N1 C1 C8 100.77(16)
O2 C1 C9 106.50(16)
N1 C1 C9 112.64(18)
C8 C1 C9 114.27(17)
C14 C13 C12 120.2(2)
C8 C7 C6 117.4(2)
C13 C12 C11 119.9(2)
C13 C12 Cl1 118.31(18)
C11 C12 Cl1 121.77(17)
C4 C5 C6 120.9(2)
C10 C11 C12 119.4(2)
C10 C11 S1 118.24(17)
C12 C11 S1 122.35(16)
C13 C14 C9 120.7(2)
C5 C6 C7 121.3(2)

loop_
_geom_bond_atom_site_label_1
_geom_bond_atom_site_label_2
_geom_bond_distance
S1 O3 1.4281(18)
S1 O4 1.4310(18)
S1 N2 1.595(2)
S1 C11 1.781(2)
Cl1 C12 1.727(2)
O2 C1 1.411(3)
O1 C2 1.242(3)
C4 C5 1.377(3)
C4 C3 1.384(3)
C10 C11 1.388(3)
C10 C9 1.391(3)
C9 C14 1.386(3)
C9 C1 1.520(3)
C3 C8 1.381(3)
C3 C2 1.467(3)
N1 C2 1.342(3)
N1 C1 1.466(3)
C8 C7 1.379(3)
C8 C1 1.517(3)
C13 C14 1.381(3)
C13 C12 1.383(3)
C7 C6 1.391(3)
C12 C11 1.397(3)
C5 C6 1.389(4)
